data_4519002
loop_
_publ_author_name
'Lohrey, Trevor D.'
'Cusumano, Alexander Q.'
'Goddard, William A.'
'Stoltz, Brian M.'

_publ_section_title
;
 Identifying the Imperative Role of Metal--Olefin Interactions in
 Catalytic C--O Reductive Elimination from Nickel(II)
;
_journal_issue 16
_journal_name_full 'ACS Catalysis'
_journal_page_first 10208
_journal_page_last 10222
_journal_paper_doi 10.1021/acscatal.1c02790
_journal_volume 11
_journal_year 2021
_chemical_formula_moiety 'C16 H24 I2 Ni2'
_chemical_formula_sum 'C16 H24 I2 Ni2'
_chemical_formula_weight 587.57
_chemical_name_common '[(COD)NiI]2'
_space_group_crystal_system monoclinic
_space_group_IT_number 14
_space_group_name_Hall '-P 2yn'
_space_group_name_H-M_alt 'P 1 21/n 1'
_atom_sites_solution_hydrogens geom
_atom_sites_solution_primary iterative
_atom_sites_solution_secondary difmap
_audit_creation_method SHELXL-2014/7
_cell_angle_alpha 90
_cell_angle_beta 97.511(10)
_cell_angle_gamma 90
_cell_formula_units_Z 2
_cell_length_a 7.4617(17)
_cell_length_b 10.686(2)
_cell_length_c 10.939(3)
_cell_measurement_reflns_used 3345
_cell_measurement_temperature 100(2)
_cell_measurement_theta_max 26.34
_cell_measurement_theta_min 2.68
_cell_volume 864.7(3)
_computing_cell_refinement 'Bruker SAINT'
_computing_data_collection 'Bruker APEX3'
_computing_data_reduction 'Bruker SAINT'
_computing_molecular_graphics ORTEP-32
_computing_publication_material WinGX
_computing_structure_refinement 'SHELXL-2014/7 (Sheldrick, 2014)'
_computing_structure_solution SHELXT
_diffrn_ambient_temperature 100(2)
_diffrn_measured_fraction_theta_full 1.000
_diffrn_measured_fraction_theta_max 0.999
_diffrn_measurement_device_type 'Bruker AXS D8 VENTURE'
_diffrn_measurement_method '\f and \w scans'
_diffrn_radiation_type MoK\a
_diffrn_radiation_wavelength 0.71073
_diffrn_reflns_av_R_equivalents 0.0769
_diffrn_reflns_av_unetI/netI 0.0403
_diffrn_reflns_Laue_measured_fraction_full 1.000
_diffrn_reflns_Laue_measured_fraction_max 0.999
_diffrn_reflns_limit_h_max 8
_diffrn_reflns_limit_h_min -9
_diffrn_reflns_limit_k_max 13
_diffrn_reflns_limit_k_min -13
_diffrn_reflns_limit_l_max 13
_diffrn_reflns_limit_l_min -13
_diffrn_reflns_number 13084
_diffrn_reflns_point_group_measured_fraction_full 1.000
_diffrn_reflns_point_group_measured_fraction_max 0.999
_diffrn_reflns_theta_full 25.000
_diffrn_reflns_theta_max 26.390
_diffrn_reflns_theta_min 2.676
_diffrn_source 'rotating anode'
_exptl_absorpt_coefficient_mu 5.735
_exptl_absorpt_correction_T_max 0.7454
_exptl_absorpt_correction_T_min 0.5820
_exptl_absorpt_correction_type multi-scan
_exptl_absorpt_process_details SADABS
_exptl_crystal_colour orange
_exptl_crystal_density_diffrn 2.257
_exptl_crystal_description needle
_exptl_crystal_F_000 564
_exptl_crystal_size_max 0.100
_exptl_crystal_size_mid 0.020
_exptl_crystal_size_min 0.015
_refine_diff_density_max 0.647
_refine_diff_density_min -0.773
_refine_diff_density_rms 0.153
_refine_ls_extinction_method none
_refine_ls_goodness_of_fit_ref 1.052
_refine_ls_hydrogen_treatment constr
_refine_ls_matrix_type full
_refine_ls_number_parameters 91
_refine_ls_number_reflns 1774
_refine_ls_number_restraints 0
_refine_ls_restrained_S_all 1.052
_refine_ls_R_factor_all 0.0414
_refine_ls_R_factor_gt 0.0278
_refine_ls_shift/su_max 0.001
_refine_ls_shift/su_mean 0.000
_refine_ls_structure_factor_coef Fsqd
_refine_ls_weighting_details 'w=1/[\s^2^(Fo^2^)+(0.0150P)^2^+1.1899P] where P=(Fo^2^+2Fc^2^)/3'
_refine_ls_weighting_scheme calc
_refine_ls_wR_factor_gt 0.0499
_refine_ls_wR_factor_ref 0.0546
_reflns_Friedel_coverage 0.000
_reflns_number_gt 1467
_reflns_number_total 1774
_reflns_threshold_expression 'I > 2\s(I)'
_cod_data_source_file cs1c02790_si_002.cif
_cod_data_source_block '[(COD)NiI]2'
_cod_depositor_comments
;
The following automatic conversions were performed:

data item '_atom_sites_solution_secondary' value 'diffmap' was
changed to 'difmap'.

Automatic conversion script
Id: cif_fix_values 7556 2019-12-06 15:28:31Z antanas 
;
_cod_original_cell_volume 864.8(4)
_cod_original_sg_symbol_H-M 'P 21/n'
_cod_database_code 4519002
_shelx_shelxl_version_number 2014/7
_shelx_space_group_comment
;
The symmetry employed for this shelxl refinement is uniquely defined
by the following loop, which should always be used as a source of
symmetry information in preference to the above space-group names.
They are only intended as comments.
;
_shelx_estimated_absorpt_t_min 0.007
_shelx_estimated_absorpt_t_max 0.009

loop_
_space_group_symop_operation_xyz
'x, y, z'
'-x+1/2, y+1/2, -z+1/2'
'-x, -y, -z'
'x-1/2, -y-1/2, z-1/2'

loop_
_atom_site_label
_atom_site_type_symbol
_atom_site_fract_x
_atom_site_fract_y
_atom_site_fract_z
_atom_site_U_iso_or_equiv
_atom_site_adp_type
_atom_site_occupancy
_atom_site_site_symmetry_order
_atom_site_calc_flag
_atom_site_refinement_flags_posn
_atom_site_refinement_flags_adp
_atom_site_refinement_flags_occupancy
_atom_site_disorder_assembly
_atom_site_disorder_group
C1 C 0.7346(6) 0.7055(4) 0.7232(4) 0.0183(10) Uani 1 1 d . . . . .
H1 H 0.6898 0.6362 0.7643 0.022 Uiso 1 1 calc R U . . .
C2 C 0.8583(6) 0.6826(4) 0.6446(4) 0.0201(11) Uani 1 1 d . . . . .
H2 H 0.8946 0.5981 0.6368 0.024 Uiso 1 1 calc R U . . .
C3 C 0.9431(6) 0.7789(5) 0.5687(5) 0.0271(12) Uani 1 1 d . . . . .
H3A H 1.0365 0.8251 0.6236 0.032 Uiso 1 1 calc R U . . .
H3B H 1.0048 0.7347 0.5065 0.032 Uiso 1 1 calc R U . . .
C4 C 0.8125(6) 0.8725(5) 0.5030(5) 0.0280(12) Uani 1 1 d . . . . .
H4A H 0.8625 0.9032 0.4291 0.034 Uiso 1 1 calc R U . . .
H4B H 0.8033 0.9450 0.5582 0.034 Uiso 1 1 calc R U . . .
C5 C 0.6248(6) 0.8215(4) 0.4636(4) 0.0190(10) Uani 1 1 d . . . . .
H5 H 0.6013 0.7848 0.3841 0.023 Uiso 1 1 calc R U . . .
C6 C 0.4871(6) 0.8244(4) 0.5338(4) 0.0180(10) Uani 1 1 d . . . . .
H6 H 0.3738 0.7934 0.4962 0.022 Uiso 1 1 calc R U . . .
C7 C 0.4934(7) 0.8711(5) 0.6644(5) 0.0255(11) Uani 1 1 d . . . . .
H7A H 0.3873 0.8377 0.6993 0.031 Uiso 1 1 calc R U . . .
H7B H 0.4829 0.9635 0.6626 0.031 Uiso 1 1 calc R U . . .
C8 C 0.6631(7) 0.8357(5) 0.7495(4) 0.0248(11) Uani 1 1 d . . . . .
H8A H 0.6369 0.8385 0.8358 0.030 Uiso 1 1 calc R U . . .
H8B H 0.7584 0.8983 0.7408 0.030 Uiso 1 1 calc R U . . .
Ni1 Ni 0.59987(8) 0.64226(5) 0.54892(6) 0.01549(14) Uani 1 1 d . . . . .
I1 I 0.67059(4) 0.48480(3) 0.37658(3) 0.01924(9) Uani 1 1 d . . . . .

loop_
_atom_site_aniso_label
_atom_site_aniso_U_11
_atom_site_aniso_U_22
_atom_site_aniso_U_33
_atom_site_aniso_U_23
_atom_site_aniso_U_13
_atom_site_aniso_U_12
C1 0.022(2) 0.017(2) 0.015(3) 0.0013(19) -0.005(2) -0.0022(19)
C2 0.015(2) 0.021(2) 0.022(3) -0.003(2) -0.004(2) -0.0005(19)
C3 0.017(2) 0.030(3) 0.033(3) -0.002(2) -0.002(2) -0.003(2)
C4 0.023(3) 0.033(3) 0.028(3) 0.008(2) 0.002(2) -0.007(2)
C5 0.027(3) 0.013(2) 0.015(3) 0.0021(19) -0.002(2) -0.0042(19)
C6 0.024(2) 0.010(2) 0.019(3) -0.0013(19) -0.001(2) 0.0027(18)
C7 0.032(3) 0.020(3) 0.025(3) -0.005(2) 0.005(2) 0.004(2)
C8 0.034(3) 0.028(3) 0.011(3) -0.007(2) -0.001(2) 0.002(2)
Ni1 0.0163(3) 0.0151(3) 0.0150(3) -0.0013(2) 0.0015(2) -0.0002(2)
I1 0.02039(15) 0.01877(16) 0.02014(17) -0.00398(14) 0.00857(12) -0.00247(13)

loop_
_atom_type_symbol
_atom_type_description
_atom_type_scat_dispersion_real
_atom_type_scat_dispersion_imag
_atom_type_scat_source
C C 0.0033 0.0016 'International Tables Vol C Tables 4.2.6.8 and 6.1.1.4'
H H 0.0000 0.0000 'International Tables Vol C Tables 4.2.6.8 and 6.1.1.4'
Ni Ni 0.3393 1.1124 'International Tables Vol C Tables 4.2.6.8 and 6.1.1.4'
I I -0.4742 1.8119 'International Tables Vol C Tables 4.2.6.8 and 6.1.1.4'

loop_
_geom_angle_atom_site_label_1
_geom_angle_atom_site_label_2
_geom_angle_atom_site_label_3
_geom_angle
_geom_angle_site_symmetry_1
_geom_angle_site_symmetry_3
_geom_angle_publ_flag
C2 C1 C8 124.3(4) . . ?
C2 C1 Ni1 70.1(3) . . ?
C8 C1 Ni1 108.6(3) . . ?
C2 C1 H1 117.9 . . ?
C8 C1 H1 117.9 . . ?
Ni1 C1 H1 91.3 . . ?
C1 C2 C3 126.2(4) . . ?
C1 C2 Ni1 72.5(3) . . ?
C3 C2 Ni1 106.7(3) . . ?
C1 C2 H2 116.9 . . ?
C3 C2 H2 116.9 . . ?
Ni1 C2 H2 90.8 . . ?
C4 C3 C2 114.9(4) . . ?
C4 C3 H3A 108.5 . . ?
C2 C3 H3A 108.5 . . ?
C4 C3 H3B 108.5 . . ?
C2 C3 H3B 108.5 . . ?
H3A C3 H3B 107.5 . . ?
C3 C4 C5 114.4(4) . . ?
C3 C4 H4A 108.7 . . ?
C5 C4 H4A 108.7 . . ?
C3 C4 H4B 108.7 . . ?
C5 C4 H4B 108.7 . . ?
H4A C4 H4B 107.6 . . ?
C6 C5 C4 124.8(5) . . ?
C6 C5 Ni1 70.2(3) . . ?
C4 C5 Ni1 109.1(3) . . ?
C6 C5 H5 117.6 . . ?
C4 C5 H5 117.6 . . ?
Ni1 C5 H5 90.8 . . ?
C5 C6 C7 127.5(4) . . ?
C5 C6 Ni1 72.6(3) . . ?
C7 C6 Ni1 105.5(3) . . ?
C5 C6 H6 116.2 . . ?
C7 C6 H6 116.2 . . ?
Ni1 C6 H6 92.0 . . ?
C6 C7 C8 114.8(4) . . ?
C6 C7 H7A 108.6 . . ?
C8 C7 H7A 108.6 . . ?
C6 C7 H7B 108.6 . . ?
C8 C7 H7B 108.6 . . ?
H7A C7 H7B 107.6 . . ?
C7 C8 C1 113.2(4) . . ?
C7 C8 H8A 108.9 . . ?
C1 C8 H8A 108.9 . . ?
C7 C8 H8B 108.9 . . ?
C1 C8 H8B 108.9 . . ?
H8A C8 H8B 107.7 . . ?
C2 Ni1 C6 100.28(18) . . ?
C2 Ni1 C1 37.32(17) . . ?
C6 Ni1 C1 85.12(18) . . ?
C2 Ni1 C5 84.72(18) . . ?
C6 Ni1 C5 37.19(17) . . ?
C1 Ni1 C5 92.74(18) . . ?
C2 Ni1 I1 103.28(13) . . ?
C6 Ni1 I1 130.28(13) . . ?
C1 Ni1 I1 136.36(12) . . ?
C5 Ni1 I1 102.83(13) . . ?
C2 Ni1 I1 129.39(14) . 3_666 ?
C6 Ni1 I1 100.61(13) . 3_666 ?
C1 Ni1 I1 100.11(13) . 3_666 ?
C5 Ni1 I1 134.70(13) . 3_666 ?
I1 Ni1 I1 97.18(2) . 3_666 ?
Ni1 I1 Ni1 82.82(2) . 3_666 ?

loop_
_geom_bond_atom_site_label_1
_geom_bond_atom_site_label_2
_geom_bond_distance
_geom_bond_site_symmetry_2
_geom_bond_publ_flag
C1 C2 1.363(6) . ?
C1 C8 1.531(6) . ?
C1 Ni1 2.145(5) . ?
C1 H1 0.9500 . ?
C2 C3 1.512(7) . ?
C2 Ni1 2.114(4) . ?
C2 H2 0.9500 . ?
C3 C4 1.511(7) . ?
C3 H3A 0.9900 . ?
C3 H3B 0.9900 . ?
C4 C5 1.512(6) . ?
C4 H4A 0.9900 . ?
C4 H4B 0.9900 . ?
C5 C6 1.361(6) . ?
C5 Ni1 2.149(4) . ?
C5 H5 0.9500 . ?
C6 C7 1.508(6) . ?
C6 Ni1 2.118(4) . ?
C6 H6 0.9500 . ?
C7 C8 1.518(7) . ?
C7 H7A 0.9900 . ?
C7 H7B 0.9900 . ?
C8 H8A 0.9900 . ?
C8 H8B 0.9900 . ?
Ni1 I1 2.6313(8) . ?
Ni1 I1 2.6476(8) 3_666 ?
I1 Ni1 2.6477(8) 3_666 ?
